data_4332660
loop_
_publ_author_name
'Li, Licun'
'Liao, Daizheng'
'Jiang, Zonghui'
'Mouesca, Jean-Marie'
'Rey, Paul'

_publ_section_title
;
 An Unprecedented Asymmetric End-On Azido-Bridged Copper(II) Imino
 Nitroxide Complex: Structure, Magnetic Properties, and Density Functional
 Theory Analysis
;
_journal_issue 19
_journal_name_full 'Inorganic Chemistry'
_journal_page_first 7665
_journal_page_last 7670
_journal_paper_doi 10.1021/ic0606429
_journal_volume 45
_journal_year 2006
_chemical_formula_sum 'C24 H32 Cu2 N18 O2'
_chemical_formula_weight 731.76
_chemical_name_systematic
; 
 ? 
;
_space_group_IT_number 14
_symmetry_space_group_name_Hall '-P 2ybc'
_symmetry_space_group_name_H-M 'P 1 21/c 1'
_atom_sites_solution_hydrogens geom
_atom_sites_solution_primary direct
_atom_sites_solution_secondary difmap
_audit_creation_method SHELXL-97
_cell_angle_alpha 90.00
_cell_angle_beta 103.571(3)
_cell_angle_gamma 90.00
_cell_formula_units_Z 2
_cell_length_a 10.9638(15)
_cell_length_b 19.811(3)
_cell_length_c 7.2993(10)
_cell_measurement_temperature 298(2)
_cell_volume 1541.2(4)
_computing_structure_refinement 'SHELXL-97 (Sheldrick, 1997)'
_computing_structure_solution 'SHELXS-97 (Sheldrick, 1990)'
_diffrn_ambient_temperature 298(2)
_diffrn_measured_fraction_theta_full 1.000
_diffrn_measured_fraction_theta_max 1.000
_diffrn_radiation_monochromator graphite
_diffrn_radiation_source 'fine-focus sealed tube'
_diffrn_radiation_type MoK\a
_diffrn_radiation_wavelength 0.71073
_diffrn_reflns_av_R_equivalents 0.0458
_diffrn_reflns_av_sigmaI/netI 0.0670
_diffrn_reflns_limit_h_max 13
_diffrn_reflns_limit_h_min -10
_diffrn_reflns_limit_k_max 22
_diffrn_reflns_limit_k_min -23
_diffrn_reflns_limit_l_max 8
_diffrn_reflns_limit_l_min -8
_diffrn_reflns_number 6339
_diffrn_reflns_theta_full 25.03
_diffrn_reflns_theta_max 25.03
_diffrn_reflns_theta_min 1.91
_exptl_absorpt_coefficient_mu 1.437
_exptl_crystal_density_diffrn 1.577
_exptl_crystal_density_method 'not measured'
_exptl_crystal_F_000 752
_refine_diff_density_max 0.313
_refine_diff_density_min -0.367
_refine_diff_density_rms 0.069
_refine_ls_extinction_method none
_refine_ls_goodness_of_fit_ref 0.952
_refine_ls_hydrogen_treatment mixed
_refine_ls_matrix_type full
_refine_ls_number_parameters 208
_refine_ls_number_reflns 2720
_refine_ls_number_restraints 0
_refine_ls_restrained_S_all 0.952
_refine_ls_R_factor_all 0.0849
_refine_ls_R_factor_gt 0.0421
_refine_ls_shift/su_max 0.001
_refine_ls_shift/su_mean 0.000
_refine_ls_structure_factor_coef Fsqd
_refine_ls_weighting_details 'calc w=1/[\s^2^(Fo^2^)+(0.0590P)^2^+0.0000P] where P=(Fo^2^+2Fc^2^)/3'
_refine_ls_weighting_scheme calc
_refine_ls_wR_factor_gt 0.0965
_refine_ls_wR_factor_ref 0.1141
_reflns_number_gt 1732
_reflns_number_total 2720
_reflns_threshold_expression >2sigma(I)
_cod_data_source_file ic0606429sup1.cif
_cod_data_source_block 000913a
_cod_database_code 4332660

loop_
_symmetry_equiv_pos_as_xyz
'x, y, z'
'-x, y+1/2, -z+1/2'
'-x, -y, -z'
'x, -y-1/2, z-1/2'

loop_
_atom_site_label
_atom_site_type_symbol
_atom_site_fract_x
_atom_site_fract_y
_atom_site_fract_z
_atom_site_U_iso_or_equiv
_atom_site_adp_type
_atom_site_occupancy
_atom_site_symmetry_multiplicity
_atom_site_calc_flag
_atom_site_refinement_flags
Cu1 Cu 0.39795(5) 0.04166(3) 1.08500(7) 0.0410(2) Uani 1 1 d .
O1 O 0.2278(3) 0.25564(14) 0.7102(4) 0.0494(8) Uani 1 1 d .
N1 N 0.4966(3) 0.12986(17) 1.0806(5) 0.0379(9) Uani 1 1 d .
N2 N 0.2635(3) 0.10075(15) 0.9279(4) 0.0333(8) Uani 1 1 d .
N3 N 0.2129(3) 0.19701(16) 0.7710(5) 0.0360(8) Uani 1 1 d .
N4 N 0.4488(3) 0.00574(18) 0.7927(5) 0.0447(9) Uani 1 1 d .
N5 N 0.4410(3) 0.0468(2) 0.6688(6) 0.0485(10) Uani 1 1 d .
N6 N 0.4275(4) 0.0856(3) 0.5495(7) 0.0854(17) Uani 1 1 d .
N7 N 0.2830(4) -0.0267(2) 1.1321(6) 0.0724(14) Uani 1 1 d .
N8 N 0.2705(3) -0.0484(2) 1.2729(7) 0.0497(10) Uani 1 1 d .
N9 N 0.2500(5) -0.0731(3) 1.4062(7) 0.0885(17) Uani 1 1 d .
C1 C 0.6158(4) 0.1409(2) 1.1664(6) 0.0492(12) Uani 1 1 d .
H1A H 0.6630 0.1053 1.2295 0.059 Uiso 1 1 calc R
C2 C 0.6718(4) 0.2027(2) 1.1655(7) 0.0514(13) Uani 1 1 d .
H2A H 0.7560 0.2084 1.2250 0.062 Uiso 1 1 calc R
C3 C 0.6024(4) 0.2563(3) 1.0757(7) 0.0523(13) Uani 1 1 d .
H3A H 0.6383 0.2990 1.0789 0.063 Uiso 1 1 calc R
C4 C 0.4783(4) 0.2460(2) 0.9804(6) 0.0439(11) Uani 1 1 d .
H4A H 0.4298 0.2809 0.9159 0.053 Uiso 1 1 calc R
C5 C 0.4296(4) 0.1818(2) 0.9854(6) 0.0345(10) Uani 1 1 d .
C6 C 0.3019(4) 0.15995(19) 0.8959(5) 0.0327(9) Uani 1 1 d .
C7 C 0.1272(4) 0.09346(19) 0.8357(6) 0.0334(10) Uani 1 1 d .
C8 C 0.0583(4) 0.0992(2) 0.9934(6) 0.0498(12) Uani 1 1 d .
H8A H 0.0784 0.0610 1.0758 0.075 Uiso 1 1 calc R
H8B H -0.0305 0.1004 0.9404 0.075 Uiso 1 1 calc R
H8C H 0.0836 0.1399 1.0635 0.075 Uiso 1 1 calc R
C9 C 0.1027(4) 0.02517(19) 0.7423(6) 0.0449(12) Uani 1 1 d .
H9A H 0.1203 -0.0095 0.8366 0.067 Uiso 1 1 calc R
H9B H 0.1558 0.0193 0.6559 0.067 Uiso 1 1 calc R
H9C H 0.0164 0.0223 0.6749 0.067 Uiso 1 1 calc R
C10 C 0.1007(4) 0.1536(2) 0.6922(6) 0.0358(10) Uani 1 1 d .
C11 C -0.0175(4) 0.1937(2) 0.6886(7) 0.0534(13) Uani 1 1 d .
H11A H -0.0254 0.2292 0.5970 0.080 Uiso 1 1 calc R
H11B H -0.0129 0.2129 0.8108 0.080 Uiso 1 1 calc R
H11C H -0.0891 0.1645 0.6558 0.080 Uiso 1 1 calc R
C12 C 0.1069(5) 0.1357(2) 0.4925(6) 0.0502(12) Uani 1 1 d .
H12A H 0.0898 0.1752 0.4144 0.075 Uiso 1 1 calc R
H12B H 0.0458 0.1015 0.4441 0.075 Uiso 1 1 calc R
H12C H 0.1892 0.1191 0.4927 0.075 Uiso 1 1 calc R

loop_
_atom_site_aniso_label
_atom_site_aniso_U_11
_atom_site_aniso_U_22
_atom_site_aniso_U_33
_atom_site_aniso_U_23
_atom_site_aniso_U_13
_atom_site_aniso_U_12
Cu1 0.0417(3) 0.0325(3) 0.0447(3) 0.0060(3) 0.0019(2) -0.0037(3)
O1 0.054(2) 0.0311(16) 0.062(2) 0.0134(15) 0.0113(17) -0.0025(15)
N1 0.035(2) 0.036(2) 0.041(2) -0.0020(16) 0.0051(17) -0.0045(17)
N2 0.035(2) 0.0308(19) 0.0338(19) -0.0026(15) 0.0069(16) -0.0060(16)
N3 0.040(2) 0.0276(18) 0.039(2) 0.0010(16) 0.0069(17) -0.0012(16)
N4 0.052(2) 0.039(2) 0.042(2) 0.0021(19) 0.0086(19) 0.0016(19)
N5 0.044(2) 0.048(2) 0.054(2) 0.003(2) 0.0115(19) 0.007(2)
N6 0.077(3) 0.084(4) 0.100(4) 0.051(3) 0.031(3) 0.024(3)
N7 0.073(3) 0.078(3) 0.057(3) 0.031(2) -0.006(2) -0.028(3)
N8 0.030(2) 0.055(3) 0.060(3) 0.011(2) 0.0009(19) -0.0078(19)
N9 0.081(4) 0.116(4) 0.066(3) 0.008(3) 0.013(3) -0.038(3)
C1 0.047(3) 0.047(3) 0.051(3) -0.001(2) 0.004(2) -0.002(2)
C2 0.041(3) 0.060(3) 0.051(3) -0.003(3) 0.006(2) -0.020(3)
C3 0.051(3) 0.057(3) 0.049(3) -0.005(2) 0.013(2) -0.028(3)
C4 0.054(3) 0.036(3) 0.041(3) 0.000(2) 0.010(2) -0.009(2)
C5 0.036(2) 0.035(2) 0.034(2) -0.0039(19) 0.0113(19) -0.008(2)
C6 0.040(2) 0.029(2) 0.029(2) -0.0022(18) 0.0100(19) -0.0025(19)
C7 0.030(2) 0.034(2) 0.035(2) -0.0002(18) 0.0043(18) -0.0066(18)
C8 0.045(3) 0.065(3) 0.041(3) -0.001(2) 0.012(2) -0.013(2)
C9 0.055(3) 0.034(2) 0.041(3) 0.000(2) 0.003(2) -0.009(2)
C10 0.037(2) 0.031(2) 0.038(2) 0.0016(18) 0.007(2) -0.0016(19)
C11 0.039(3) 0.052(3) 0.066(3) 0.002(2) 0.006(2) 0.002(2)
C12 0.064(3) 0.051(3) 0.033(2) 0.002(2) 0.007(2) -0.003(2)

loop_
_atom_type_symbol
_atom_type_description
_atom_type_scat_dispersion_real
_atom_type_scat_dispersion_imag
_atom_type_scat_source
C C 0.0033 0.0016 'International Tables Vol C Tables 4.2.6.8 and 6.1.1.4'
H H 0.0000 0.0000 'International Tables Vol C Tables 4.2.6.8 and 6.1.1.4'
N N 0.0061 0.0033 'International Tables Vol C Tables 4.2.6.8 and 6.1.1.4'
O O 0.0106 0.0060 'International Tables Vol C Tables 4.2.6.8 and 6.1.1.4'
Cu Cu 0.3201 1.2651 'International Tables Vol C Tables 4.2.6.8 and 6.1.1.4'

loop_
_geom_angle_atom_site_label_1
_geom_angle_atom_site_label_2
_geom_angle_atom_site_label_3
_geom_angle
_geom_angle_site_symmetry_1
_geom_angle_site_symmetry_3
N7 Cu1 N4 96.26(17) . 3_657
N7 Cu1 N2 95.02(16) . .
N4 Cu1 N2 167.69(15) 3_657 .
N7 Cu1 N1 164.36(19) . .
N4 Cu1 N1 90.95(15) 3_657 .
N2 Cu1 N1 79.34(13) . .
N7 Cu1 N4 104.13(17) . .
N4 Cu1 N4 84.85(15) 3_657 .
N2 Cu1 N4 87.63(13) . .
N1 Cu1 N4 90.29(13) . .
C1 N1 C5 118.1(4) . .
C1 N1 Cu1 126.5(3) . .
C5 N1 Cu1 115.4(3) . .
C6 N2 C7 110.0(3) . .
C6 N2 Cu1 114.0(3) . .
C7 N2 Cu1 136.1(3) . .
O1 N3 C6 126.1(3) . .
O1 N3 C10 123.5(3) . .
C6 N3 C10 109.7(3) . .
N5 N4 Cu1 124.8(3) . 3_657
N5 N4 Cu1 118.0(3) . .
Cu1 N4 Cu1 95.15(15) 3_657 .
N6 N5 N4 176.8(5) . .
N8 N7 Cu1 129.7(4) . .
N7 N8 N9 174.6(5) . .
N1 C1 C2 122.5(4) . .
C1 C2 C3 119.5(4) . .
C2 C3 C4 119.3(4) . .
C5 C4 C3 117.4(4) . .
N1 C5 C4 123.0(4) . .
N1 C5 C6 110.5(3) . .
C4 C5 C6 126.5(4) . .
N2 C6 N3 113.2(3) . .
N2 C6 C5 120.5(4) . .
N3 C6 C5 126.2(3) . .
N2 C7 C9 110.1(3) . .
N2 C7 C8 105.9(3) . .
C9 C7 C8 109.9(3) . .
N2 C7 C10 103.7(3) . .
C9 C7 C10 113.2(3) . .
C8 C7 C10 113.6(3) . .
N3 C10 C11 109.1(3) . .
N3 C10 C12 106.5(3) . .
C11 C10 C12 109.7(4) . .
N3 C10 C7 99.9(3) . .
C11 C10 C7 115.7(4) . .
C12 C10 C7 114.9(3) . .

loop_
_geom_bond_atom_site_label_1
_geom_bond_atom_site_label_2
_geom_bond_distance
_geom_bond_site_symmetry_2
Cu1 N7 1.935(4) .
Cu1 N4 1.948(4) 3_657
Cu1 N2 2.016(3) .
Cu1 N1 2.059(3) .
Cu1 N4 2.434(4) .
O1 N3 1.268(4) .
N1 C1 1.328(5) .
N1 C5 1.357(5) .
N2 C6 1.286(5) .
N2 C7 1.495(5) .
N3 C6 1.380(5) .
N3 C10 1.500(5) .
N4 N5 1.205(5) .
N4 Cu1 1.948(4) 3_657
N5 N6 1.144(5) .
N7 N8 1.152(5) .
N8 N9 1.157(6) .
C1 C2 1.370(6) .
C2 C3 1.380(6) .
C3 C4 1.390(6) .
C4 C5 1.383(5) .
C5 C6 1.465(5) .
C7 C9 1.511(5) .
C7 C8 1.522(6) .
C7 C10 1.568(5) .
C10 C11 1.515(6) .
C10 C12 1.518(6) .
